data_7003777
loop_
_publ_author_name
'Datta, Simmi'
'Gamer, Michael T.'
'Roesky, Peter W.'

_publ_section_title
;
 Aminotroponiminate calcium and strontium complexes
;
_journal_issue 21
_journal_name_full 'Dalton Transactions'
_journal_page_first 2839
_journal_page_last 2843
_journal_paper_doi 10.1039/b719552d
_journal_year 2008
_chemical_formula_moiety 'C25 H43 Ca I N2 O3'
_chemical_formula_sum 'C25 H43 Ca I N2 O3'
_chemical_formula_weight 586.59
_chemical_name_systematic
;
?
;
_space_group_IT_number 2
_symmetry_cell_setting triclinic
_symmetry_Int_Tables_number 2
_symmetry_space_group_name_Hall '-P 1'
_symmetry_space_group_name_H-M 'P -1'
_atom_sites_solution_hydrogens geom
_atom_sites_solution_primary direct
_atom_sites_solution_secondary difmap
_audit_creation_date 07-08-06
_audit_creation_method 'STOE X-RED'
_cell_angle_alpha 69.776(5)
_cell_angle_beta 81.096(5)
_cell_angle_gamma 88.200(5)
_cell_formula_units_Z 4
_cell_length_a 10.4679(7)
_cell_length_b 15.1307(10)
_cell_length_c 19.5790(14)
_cell_measurement_reflns_used 16235
_cell_measurement_temperature 200(2)
_cell_measurement_theta_max 29.50
_cell_measurement_theta_min 2.70
_cell_volume 2874.0(4)
_computing_cell_refinement 'STOE X-AREA, PLATON (A.L.Spek, 2005)'
_computing_data_collection 'STOE X-AREA'
_computing_data_reduction 'STOE X-RED, PLATON (A.L.Spek, 2005)'
_computing_molecular_graphics 'Diamond 2.1e'
_computing_publication_material 'X-STEP32, Microsoft Word'
_computing_structure_refinement 'SHELXL-97 (Sheldrick, 1997)'
_computing_structure_solution 'SHELXS-97 (Sheldrick, 1997)'
_diffrn_ambient_temperature 200(2)
_diffrn_measured_fraction_theta_full 0.997
_diffrn_measured_fraction_theta_max 0.997
_diffrn_measurement_device_type 'STOE IPDS 2T'
_diffrn_measurement_method 'area detector'
_diffrn_radiation_monochromator graphite
_diffrn_radiation_source 'fine-focus sealed tube'
_diffrn_radiation_type MoK\a
_diffrn_radiation_wavelength 0.71073
_diffrn_reflns_av_R_equivalents 0.0470
_diffrn_reflns_av_sigmaI/netI 0.0559
_diffrn_reflns_limit_h_max 12
_diffrn_reflns_limit_h_min -12
_diffrn_reflns_limit_k_max 18
_diffrn_reflns_limit_k_min -18
_diffrn_reflns_limit_l_max 23
_diffrn_reflns_limit_l_min -21
_diffrn_reflns_number 21744
_diffrn_reflns_theta_full 25.02
_diffrn_reflns_theta_max 25.02
_diffrn_reflns_theta_min 2.70
_exptl_absorpt_coefficient_mu 1.318
_exptl_absorpt_correction_T_max 0.8546
_exptl_absorpt_correction_T_min 0.6965
_exptl_absorpt_correction_type integration
_exptl_absorpt_process_details 'STOE X-RED & X-SHAPE'
_exptl_crystal_colour yellow
_exptl_crystal_density_diffrn 1.356
_exptl_crystal_density_method 'not measured'
_exptl_crystal_description plate
_exptl_crystal_F_000 1216
_exptl_crystal_size_max 0.471
_exptl_crystal_size_mid 0.324
_exptl_crystal_size_min 0.102
_refine_diff_density_max 0.425
_refine_diff_density_min -0.450
_refine_diff_density_rms 0.062
_refine_ls_extinction_method none
_refine_ls_goodness_of_fit_ref 0.976
_refine_ls_hydrogen_treatment constr
_refine_ls_matrix_type full
_refine_ls_number_parameters 581
_refine_ls_number_reflns 10113
_refine_ls_number_restraints 0
_refine_ls_restrained_S_all 0.976
_refine_ls_R_factor_all 0.0647
_refine_ls_R_factor_gt 0.0378
_refine_ls_shift/su_max 0.002
_refine_ls_shift/su_mean 0.000
_refine_ls_structure_factor_coef Fsqd
_refine_ls_weighting_details 'calc w=1/[\s^2^(Fo^2^)+(0.0370P)^2^+0.0000P] where P=(Fo^2^+2Fc^2^)/3'
_refine_ls_weighting_scheme calc
_refine_ls_wR_factor_gt 0.0744
_refine_ls_wR_factor_ref 0.0810
_reflns_number_gt 7248
_reflns_number_total 10113
_reflns_threshold_expression >2sigma(I)
_cod_data_source_file b719552d.txt
_cod_data_source_block 1
_cod_original_cell_volume 2874.0(3)
_cod_database_code 7003777

loop_
_symmetry_equiv_pos_as_xyz
'x, y, z'
'-x, -y, -z'

loop_
_atom_site_label
_atom_site_type_symbol
_atom_site_fract_x
_atom_site_fract_y
_atom_site_fract_z
_atom_site_U_iso_or_equiv
_atom_site_adp_type
_atom_site_occupancy
_atom_site_symmetry_multiplicity
_atom_site_calc_flag
_atom_site_refinement_flags
_atom_site_disorder_assembly
_atom_site_disorder_group
C1 C 0.7569(3) -0.2751(2) 0.35643(19) 0.0319(7) Uani 1 1 d . . .
C2 C 0.6573(4) -0.3160(3) 0.4185(2) 0.0418(9) Uani 1 1 d . . .
H2 H 0.5877 -0.2754 0.4225 0.050 Uiso 1 1 calc R . .
C3 C 0.6446(4) -0.4028(3) 0.4726(2) 0.0484(10) Uani 1 1 d . . .
H3 H 0.5667 -0.4136 0.5068 0.058 Uiso 1 1 calc R . .
C4 C 0.7285(5) -0.4773(3) 0.4850(2) 0.0538(11) Uani 1 1 d . . .
H4 H 0.6964 -0.5367 0.5191 0.065 Uiso 1 1 calc R . .
C5 C 0.8545(5) -0.4714(3) 0.4516(2) 0.0517(10) Uani 1 1 d . . .
H5 H 0.8994 -0.5290 0.4643 0.062 Uiso 1 1 calc R . .
C6 C 0.9267(4) -0.3940(3) 0.4018(2) 0.0477(10) Uani 1 1 d . . .
H6 H 1.0159 -0.4065 0.3920 0.057 Uiso 1 1 calc R . .
C7 C 0.8947(3) -0.3003(2) 0.36257(19) 0.0334(8) Uani 1 1 d . . .
C8 C 0.6006(3) -0.1861(3) 0.2828(2) 0.0417(9) Uani 1 1 d . . .
H8 H 0.5421 -0.2382 0.3183 0.050 Uiso 1 1 calc R . .
C9 C 0.5613(4) -0.0948(3) 0.2958(3) 0.0567(12) Uani 1 1 d . . .
H9A H 0.5631 -0.1026 0.3475 0.085 Uiso 1 1 calc R . .
H9B H 0.4737 -0.0791 0.2844 0.085 Uiso 1 1 calc R . .
H9C H 0.6219 -0.0439 0.2640 0.085 Uiso 1 1 calc R . .
C10 C 0.5894(4) -0.1805(3) 0.2052(2) 0.0575(11) Uani 1 1 d . . .
H10A H 0.6447 -0.1286 0.1697 0.086 Uiso 1 1 calc R . .
H10B H 0.4994 -0.1695 0.1970 0.086 Uiso 1 1 calc R . .
H10C H 0.6170 -0.2399 0.1985 0.086 Uiso 1 1 calc R . .
C11 C 1.1151(4) -0.2452(3) 0.3389(2) 0.0554(11) Uani 1 1 d . . .
H11 H 1.1158 -0.2929 0.3892 0.067 Uiso 1 1 calc R . .
C12 C 1.1714(5) -0.1528(4) 0.3369(3) 0.0778(15) Uani 1 1 d . . .
H12A H 1.1716 -0.1053 0.2878 0.117 Uiso 1 1 calc R . .
H12B H 1.2602 -0.1621 0.3476 0.117 Uiso 1 1 calc R . .
H12C H 1.1187 -0.1313 0.3738 0.117 Uiso 1 1 calc R . .
C13 C 1.1961(5) -0.2805(4) 0.2836(3) 0.0810(16) Uani 1 1 d . . .
H13A H 1.1526 -0.3352 0.2807 0.122 Uiso 1 1 calc R . .
H13B H 1.2808 -0.2986 0.2988 0.122 Uiso 1 1 calc R . .
H13C H 1.2076 -0.2305 0.2351 0.122 Uiso 1 1 calc R . .
C14 C 0.8463(6) -0.0619(4) 0.3855(3) 0.0763(15) Uani 1 1 d . B .
H14A H 0.7572 -0.0882 0.3953 0.092 Uiso 1 1 calc R . .
H14B H 0.9048 -0.1139 0.4058 0.092 Uiso 1 1 calc R . .
C15 C 0.8516(9) 0.0090(5) 0.4186(4) 0.125(3) Uani 1 1 d . . .
H15A H 0.7673 0.0106 0.4490 0.150 Uiso 1 1 calc R A 1
H15B H 0.9185 -0.0071 0.4514 0.150 Uiso 1 1 calc R A 1
C16A C 0.8807(12) 0.0975(7) 0.3645(6) 0.065(3) Uiso 0.50 1 d P B 1
H16A H 0.9669 0.1207 0.3667 0.078 Uiso 0.50 1 calc PR B 1
H16B H 0.8153 0.1436 0.3715 0.078 Uiso 0.50 1 calc PR B 1
C16B C 0.8168(14) 0.1026(9) 0.3515(7) 0.083(4) Uiso 0.50 1 d P B 2
H16C H 0.7224 0.1076 0.3509 0.100 Uiso 0.50 1 calc PR B 2
H16D H 0.8510 0.1611 0.3546 0.100 Uiso 0.50 1 calc PR B 2
C17 C 0.8793(7) 0.0839(3) 0.2916(3) 0.0915(19) Uani 1 1 d . . .
H17A H 0.7987 0.1082 0.2718 0.110 Uiso 1 1 calc R B 1
H17B H 0.9542 0.1172 0.2552 0.110 Uiso 1 1 calc R B 1
C18 C 0.9099(5) -0.1723(3) 0.0700(2) 0.0628(12) Uani 1 1 d . . .
H18A H 0.9695 -0.1212 0.0356 0.075 Uiso 1 1 calc R . .
H18B H 0.8201 -0.1502 0.0682 0.075 Uiso 1 1 calc R . .
C19 C 0.9260(8) -0.2577(4) 0.0497(3) 0.098(2) Uani 1 1 d . . .
H19A H 0.8504 -0.2675 0.0281 0.118 Uiso 1 1 calc R . .
H19B H 1.0047 -0.2512 0.0129 0.118 Uiso 1 1 calc R . .
C20 C 0.9372(7) -0.3370(4) 0.1165(3) 0.0852(17) Uani 1 1 d . . .
H20A H 1.0128 -0.3749 0.1080 0.102 Uiso 1 1 calc R . .
H20B H 0.8585 -0.3780 0.1315 0.102 Uiso 1 1 calc R . .
C21 C 0.9530(6) -0.2985(3) 0.1741(3) 0.0698(14) Uani 1 1 d . . .
H21A H 0.8864 -0.3263 0.2178 0.084 Uiso 1 1 calc R . .
H21B H 1.0393 -0.3139 0.1892 0.084 Uiso 1 1 calc R . .
C22 C 1.1694(5) 0.0591(4) 0.1508(3) 0.0759(15) Uani 1 1 d . . .
H22A H 1.0968 0.1033 0.1436 0.091 Uiso 1 1 calc R C 1
H22B H 1.1990 0.0550 0.1974 0.091 Uiso 1 1 calc R C 1
C23A C 1.2730(9) 0.0962(7) 0.0913(5) 0.048(2) Uiso 0.50 1 d P D 1
H23A H 1.3454 0.1212 0.1070 0.058 Uiso 0.50 1 calc PR D 1
H23B H 1.2436 0.1460 0.0491 0.058 Uiso 0.50 1 calc PR D 1
C23B C 1.3089(12) 0.0607(10) 0.1006(7) 0.075(3) Uiso 0.50 1 d P D 2
H23C H 1.3249 0.1233 0.0616 0.090 Uiso 0.50 1 calc PR D 2
H23D H 1.3780 0.0502 0.1317 0.090 Uiso 0.50 1 calc PR D 2
C24 C 1.3131(5) -0.0009(5) 0.0719(4) 0.0908(19) Uani 1 1 d . . .
H24A H 1.3447 0.0140 0.0187 0.109 Uiso 1 1 calc R D 1
H24B H 1.3797 -0.0362 0.1007 0.109 Uiso 1 1 calc R D 1
C25 C 1.1882(5) -0.0534(4) 0.0945(3) 0.0728(15) Uani 1 1 d . B .
H25A H 1.1359 -0.0331 0.0540 0.087 Uiso 1 1 calc R . .
H25B H 1.2024 -0.1218 0.1076 0.087 Uiso 1 1 calc R . .
C26 C 1.5606(3) 0.3181(2) 0.37443(18) 0.0305(7) Uani 1 1 d . . .
C27 C 1.6552(3) 0.3152(3) 0.4204(2) 0.0391(8) Uani 1 1 d . . .
H27 H 1.7023 0.3729 0.4072 0.047 Uiso 1 1 calc R . .
C28 C 1.6915(4) 0.2449(3) 0.4803(2) 0.0462(9) Uani 1 1 d . . .
H28 H 1.7644 0.2602 0.4979 0.055 Uiso 1 1 calc R . .
C29 C 1.6390(4) 0.1564(3) 0.5186(2) 0.0510(10) Uani 1 1 d . . .
H29 H 1.6744 0.1198 0.5612 0.061 Uiso 1 1 calc R . .
C30 C 1.5398(4) 0.1166(3) 0.5004(2) 0.0496(10) Uani 1 1 d . . .
H30 H 1.5048 0.0592 0.5363 0.059 Uiso 1 1 calc R . .
C31 C 1.4836(4) 0.1476(3) 0.4380(2) 0.0434(9) Uani 1 1 d . . .
H31 H 1.4172 0.1063 0.4378 0.052 Uiso 1 1 calc R . .
C32 C 1.5044(3) 0.2293(2) 0.37282(19) 0.0335(8) Uani 1 1 d . . .
C33 C 1.5611(4) 0.4867(2) 0.3334(2) 0.0378(8) Uani 1 1 d . . .
H33 H 1.5772 0.4744 0.3849 0.045 Uiso 1 1 calc R . .
C34 C 1.6838(4) 0.5294(3) 0.2808(3) 0.0568(11) Uani 1 1 d . . .
H34A H 1.7551 0.4860 0.2927 0.085 Uiso 1 1 calc R . .
H34B H 1.7050 0.5894 0.2856 0.085 Uiso 1 1 calc R . .
H34C H 1.6703 0.5404 0.2301 0.085 Uiso 1 1 calc R . .
C35 C 1.4502(4) 0.5547(3) 0.3185(2) 0.0481(10) Uani 1 1 d . . .
H35A H 1.4388 0.5724 0.2668 0.072 Uiso 1 1 calc R . .
H35B H 1.4699 0.6112 0.3289 0.072 Uiso 1 1 calc R . .
H35C H 1.3705 0.5242 0.3502 0.072 Uiso 1 1 calc R . .
C36 C 1.4277(4) 0.1465(3) 0.3018(2) 0.0483(10) Uani 1 1 d . . .
H36 H 1.4692 0.0926 0.3363 0.058 Uiso 1 1 calc R . .
C37 C 1.4777(5) 0.1516(3) 0.2230(3) 0.0658(13) Uani 1 1 d . . .
H37A H 1.4385 0.2046 0.1885 0.099 Uiso 1 1 calc R . .
H37B H 1.4549 0.0928 0.2168 0.099 Uiso 1 1 calc R . .
H37C H 1.5720 0.1605 0.2133 0.099 Uiso 1 1 calc R . .
C38 C 1.2818(5) 0.1308(3) 0.3201(3) 0.0671(13) Uani 1 1 d . . .
H38A H 1.2532 0.1255 0.3715 0.101 Uiso 1 1 calc R . .
H38B H 1.2586 0.0726 0.3131 0.101 Uiso 1 1 calc R . .
H38C H 1.2396 0.1841 0.2876 0.101 Uiso 1 1 calc R . .
C39 C 1.7463(4) 0.3443(4) 0.1933(3) 0.0720(15) Uani 1 1 d . . .
H39A H 1.7501 0.3705 0.2328 0.086 Uiso 1 1 calc R E 1
H39B H 1.7419 0.2747 0.2152 0.086 Uiso 1 1 calc R E 1
C40A C 1.8565(10) 0.3747(9) 0.1377(6) 0.069(3) Uiso 0.50 1 d P F 1
H40A H 1.9266 0.3287 0.1481 0.082 Uiso 0.50 1 calc PR F 1
H40B H 1.8893 0.4368 0.1348 0.082 Uiso 0.50 1 calc PR F 1
C40B C 1.8501(9) 0.3289(8) 0.1392(5) 0.060(3) Uiso 0.50 1 d P F 2
H40C H 1.8577 0.2610 0.1464 0.072 Uiso 0.50 1 calc PR F 2
H40D H 1.9341 0.3534 0.1434 0.072 Uiso 0.50 1 calc PR F 2
C41 C 1.8108(5) 0.3815(5) 0.0670(3) 0.093(2) Uani 1 1 d . . .
H41A H 1.8415 0.4415 0.0276 0.111 Uiso 1 1 calc R F 1
H41B H 1.8436 0.3286 0.0510 0.111 Uiso 1 1 calc R F 1
C42 C 1.6671(4) 0.3773(4) 0.0830(2) 0.0668(13) Uani 1 1 d . F .
H42A H 1.6301 0.4321 0.0478 0.080 Uiso 1 1 calc R . .
H42B H 1.6329 0.3188 0.0798 0.080 Uiso 1 1 calc R . .
C43 C 1.5338(5) 0.5979(4) 0.0849(3) 0.0753(15) Uani 1 1 d . . .
H43A H 1.5316 0.5716 0.0453 0.090 Uiso 1 1 calc R . .
H43B H 1.6207 0.5879 0.0999 0.090 Uiso 1 1 calc R . .
C44 C 1.5052(5) 0.7008(3) 0.0584(3) 0.0675(13) Uani 1 1 d . . .
H44A H 1.5176 0.7268 0.0039 0.081 Uiso 1 1 calc R . .
H44B H 1.5623 0.7361 0.0763 0.081 Uiso 1 1 calc R . .
C45 C 1.3666(5) 0.7067(3) 0.0898(3) 0.0750(15) Uani 1 1 d . . .
H45A H 1.3146 0.7368 0.0500 0.090 Uiso 1 1 calc R . .
H45B H 1.3591 0.7437 0.1232 0.090 Uiso 1 1 calc R . .
C46 C 1.3213(4) 0.6060(3) 0.1317(3) 0.0592(12) Uani 1 1 d . . .
H46A H 1.2650 0.6012 0.1784 0.071 Uiso 1 1 calc R . .
H46B H 1.2724 0.5822 0.1020 0.071 Uiso 1 1 calc R . .
C47 C 1.0953(4) 0.4204(4) 0.2786(3) 0.0738(15) Uani 1 1 d . . .
H47A H 1.0988 0.4343 0.2251 0.089 Uiso 1 1 calc R G 1
H47B H 1.0617 0.4760 0.2908 0.089 Uiso 1 1 calc R G 1
C48A C 1.0136(10) 0.3375(7) 0.3207(6) 0.060(2) Uiso 0.50 1 d P H 1
H48A H 1.0277 0.2868 0.2993 0.073 Uiso 0.50 1 calc PR H 1
H48B H 0.9207 0.3526 0.3258 0.073 Uiso 0.50 1 calc PR H 1
C48B C 1.0015(12) 0.3659(9) 0.3443(7) 0.080(3) Uiso 0.50 1 d P H 2
H48C H 0.9455 0.4096 0.3624 0.097 Uiso 0.50 1 calc PR H 2
H48D H 0.9457 0.3249 0.3307 0.097 Uiso 0.50 1 calc PR H 2
C49 C 1.0707(5) 0.3105(4) 0.3998(3) 0.0882(18) Uani 1 1 d . . .
H49A H 1.0147 0.3353 0.4343 0.106 Uiso 1 1 calc R H 1
H49B H 1.0765 0.2415 0.4233 0.106 Uiso 1 1 calc R H 1
C50 C 1.2019(5) 0.3567(4) 0.3789(3) 0.0694(14) Uani 1 1 d . F .
H50A H 1.2058 0.4060 0.4011 0.083 Uiso 1 1 calc R . .
H50B H 1.2688 0.3098 0.3956 0.083 Uiso 1 1 calc R . .
Ca1 Ca 0.91468(7) -0.10338(5) 0.22343(4) 0.03316(16) Uani 1 1 d . . .
Ca2 Ca 1.42666(6) 0.38763(5) 0.22530(4) 0.03251(16) Uani 1 1 d . . .
N1 N 0.7353(3) -0.20839(19) 0.29597(16) 0.0325(6) Uani 1 1 d . B .
N2 N 0.9803(3) -0.2312(2) 0.32548(16) 0.0379(7) Uani 1 1 d . B .
N3 N 1.5233(3) 0.39707(19) 0.32741(15) 0.0307(6) Uani 1 1 d . F .
N4 N 1.4664(3) 0.23457(19) 0.31066(16) 0.0351(7) Uani 1 1 d . F .
O1 O 0.8867(3) -0.0164(2) 0.30756(16) 0.0593(8) Uani 1 1 d . B .
O2 O 0.9399(3) -0.19862(18) 0.14491(14) 0.0453(6) Uani 1 1 d . B .
O3 O 1.1232(3) -0.03295(19) 0.15723(15) 0.0494(7) Uani 1 1 d . B .
O4 O 1.6357(2) 0.3788(2) 0.15728(14) 0.0524(7) Uani 1 1 d . F .
O5 O 1.4373(2) 0.55311(18) 0.14602(14) 0.0456(6) Uani 1 1 d . F .
O6 O 1.2211(2) 0.3976(2) 0.29947(15) 0.0526(7) Uani 1 1 d . F .
I1 I 0.80353(3) 0.066741(19) 0.105622(15) 0.05264(9) Uani 1 1 d . B .
I2 I 1.26472(3) 0.36297(2) 0.109740(15) 0.04991(9) Uani 1 1 d . F .

loop_
_atom_site_aniso_label
_atom_site_aniso_U_11
_atom_site_aniso_U_22
_atom_site_aniso_U_33
_atom_site_aniso_U_23
_atom_site_aniso_U_13
_atom_site_aniso_U_12
C1 0.0366(19) 0.0312(18) 0.0298(18) -0.0129(15) -0.0049(15) 0.0009(15)
C2 0.042(2) 0.045(2) 0.036(2) -0.0147(18) 0.0006(17) -0.0011(17)
C3 0.056(2) 0.053(2) 0.030(2) -0.0111(18) 0.0070(18) -0.016(2)
C4 0.078(3) 0.042(2) 0.035(2) -0.0054(18) -0.005(2) -0.013(2)
C5 0.077(3) 0.035(2) 0.041(2) -0.0066(18) -0.019(2) 0.006(2)
C6 0.050(2) 0.047(2) 0.045(2) -0.0108(19) -0.0172(19) 0.0130(19)
C7 0.0372(19) 0.0367(19) 0.0278(18) -0.0115(15) -0.0090(15) 0.0033(16)
C8 0.0293(19) 0.0344(19) 0.054(2) -0.0061(18) -0.0057(17) 0.0011(15)
C9 0.045(2) 0.045(2) 0.069(3) -0.012(2) 0.006(2) 0.0091(19)
C10 0.049(2) 0.065(3) 0.057(3) -0.013(2) -0.024(2) 0.003(2)
C11 0.039(2) 0.067(3) 0.050(3) -0.003(2) -0.0176(19) 0.000(2)
C12 0.055(3) 0.096(4) 0.077(4) -0.014(3) -0.027(3) -0.022(3)
C13 0.041(3) 0.106(4) 0.090(4) -0.029(3) -0.008(3) 0.022(3)
C14 0.108(4) 0.072(3) 0.053(3) -0.031(3) -0.004(3) 0.004(3)
C15 0.214(8) 0.107(5) 0.072(4) -0.064(4) 0.002(5) -0.002(5)
C17 0.158(6) 0.051(3) 0.080(4) -0.041(3) -0.019(4) 0.014(3)
C18 0.091(4) 0.066(3) 0.033(2) -0.020(2) -0.007(2) 0.002(3)
C19 0.171(7) 0.066(4) 0.072(4) -0.036(3) -0.034(4) 0.001(4)
C20 0.138(5) 0.058(3) 0.065(3) -0.030(3) -0.008(3) -0.005(3)
C21 0.116(4) 0.039(2) 0.057(3) -0.018(2) -0.017(3) 0.000(3)
C22 0.078(3) 0.071(3) 0.081(4) -0.033(3) 0.004(3) -0.035(3)
C24 0.054(3) 0.113(5) 0.086(4) -0.018(4) 0.014(3) -0.013(3)
C25 0.069(3) 0.068(3) 0.075(4) -0.030(3) 0.023(3) -0.010(3)
C26 0.0290(18) 0.0357(19) 0.0263(17) -0.0125(15) 0.0016(14) 0.0000(14)
C27 0.035(2) 0.044(2) 0.038(2) -0.0135(18) -0.0048(16) -0.0028(16)
C28 0.043(2) 0.059(3) 0.040(2) -0.018(2) -0.0144(18) 0.0045(19)
C29 0.072(3) 0.050(2) 0.030(2) -0.0095(19) -0.019(2) 0.013(2)
C30 0.077(3) 0.035(2) 0.036(2) -0.0092(18) -0.013(2) 0.002(2)
C31 0.058(2) 0.0319(19) 0.040(2) -0.0109(17) -0.0076(18) -0.0044(17)
C32 0.0367(19) 0.0299(18) 0.0326(19) -0.0097(15) -0.0047(15) 0.0048(15)
C33 0.046(2) 0.0325(19) 0.036(2) -0.0112(16) -0.0078(16) -0.0068(16)
C34 0.058(3) 0.050(2) 0.058(3) -0.015(2) -0.003(2) -0.017(2)
C35 0.064(3) 0.036(2) 0.046(2) -0.0168(18) -0.009(2) 0.0004(19)
C36 0.071(3) 0.033(2) 0.050(2) -0.0181(18) -0.030(2) 0.0086(19)
C37 0.102(4) 0.053(3) 0.063(3) -0.035(2) -0.040(3) 0.023(3)
C38 0.080(3) 0.050(3) 0.079(3) -0.023(3) -0.028(3) -0.012(2)
C39 0.046(3) 0.122(4) 0.059(3) -0.044(3) -0.017(2) 0.029(3)
C41 0.066(3) 0.135(5) 0.057(3) -0.017(3) 0.011(3) 0.032(3)
C42 0.062(3) 0.098(4) 0.042(3) -0.030(3) -0.002(2) 0.018(3)
C43 0.069(3) 0.073(3) 0.053(3) 0.008(2) 0.011(2) 0.005(3)
C44 0.088(4) 0.053(3) 0.055(3) -0.015(2) 0.004(3) -0.014(3)
C45 0.090(4) 0.053(3) 0.069(3) -0.007(3) -0.006(3) 0.014(3)
C46 0.057(3) 0.050(3) 0.063(3) -0.012(2) -0.009(2) 0.014(2)
C47 0.042(3) 0.102(4) 0.070(3) -0.024(3) 0.001(2) 0.008(3)
C49 0.066(3) 0.080(4) 0.086(4) -0.003(3) 0.022(3) -0.001(3)
C50 0.056(3) 0.101(4) 0.046(3) -0.025(3) 0.009(2) -0.012(3)
Ca1 0.0357(4) 0.0326(4) 0.0289(4) -0.0089(3) -0.0018(3) -0.0025(3)
Ca2 0.0317(4) 0.0361(4) 0.0287(4) -0.0097(3) -0.0058(3) 0.0044(3)
N1 0.0289(15) 0.0318(15) 0.0362(17) -0.0115(13) -0.0036(12) 0.0005(12)
N2 0.0342(16) 0.0433(18) 0.0356(17) -0.0115(14) -0.0089(13) 0.0010(14)
N3 0.0328(15) 0.0297(15) 0.0292(15) -0.0106(13) -0.0016(12) -0.0025(12)
N4 0.0433(17) 0.0275(15) 0.0375(17) -0.0124(13) -0.0127(13) 0.0044(13)
O1 0.091(2) 0.0466(16) 0.0453(17) -0.0233(14) -0.0093(16) 0.0041(15)
O2 0.0610(17) 0.0415(15) 0.0320(14) -0.0138(12) 0.0007(12) -0.0068(13)
O3 0.0485(16) 0.0528(17) 0.0452(16) -0.0174(14) 0.0022(13) -0.0142(13)
O4 0.0379(15) 0.083(2) 0.0374(15) -0.0237(15) -0.0051(12) 0.0194(14)
O5 0.0443(15) 0.0452(15) 0.0395(15) -0.0073(12) -0.0016(12) 0.0045(12)
O6 0.0328(14) 0.081(2) 0.0446(16) -0.0250(15) 0.0013(12) -0.0031(14)
I1 0.06184(19) 0.04604(16) 0.03835(15) -0.00305(12) -0.00107(13) 0.00579(13)
I2 0.04925(16) 0.06151(18) 0.04389(16) -0.02092(14) -0.01627(12) 0.00622(13)

loop_
_atom_type_symbol
_atom_type_description
_atom_type_scat_dispersion_real
_atom_type_scat_dispersion_imag
_atom_type_scat_source
C C 0.0033 0.0016 'International Tables Vol C Tables 4.2.6.8 and 6.1.1.4'
H H 0.0000 0.0000 'International Tables Vol C Tables 4.2.6.8 and 6.1.1.4'
Ca Ca 0.2262 0.3064 'International Tables Vol C Tables 4.2.6.8 and 6.1.1.4'
N N 0.0061 0.0033 'International Tables Vol C Tables 4.2.6.8 and 6.1.1.4'
O O 0.0106 0.0060 'International Tables Vol C Tables 4.2.6.8 and 6.1.1.4'
I I -0.4742 1.8119 'International Tables Vol C Tables 4.2.6.8 and 6.1.1.4'

loop_
_geom_angle_atom_site_label_1
_geom_angle_atom_site_label_2
_geom_angle_atom_site_label_3
_geom_angle
_geom_angle_site_symmetry_1
_geom_angle_site_symmetry_3
_geom_angle_publ_flag
N1 C1 C2 123.1(3) . . ?
N1 C1 C7 116.6(3) . . ?
C2 C1 C7 119.9(3) . . ?
C3 C2 C1 131.7(4) . . ?
C2 C3 C4 129.5(4) . . ?
C5 C4 C3 124.7(4) . . ?
C4 C5 C6 129.9(4) . . ?
C5 C6 C7 133.2(4) . . ?
N2 C7 C6 124.6(3) . . ?
N2 C7 C1 115.0(3) . . ?
C6 C7 C1 120.2(3) . . ?
N1 C8 C10 109.0(3) . . ?
N1 C8 C9 110.3(3) . . ?
C10 C8 C9 111.8(4) . . ?
N2 C11 C13 111.9(4) . . ?
N2 C11 C12 109.0(4) . . ?
C13 C11 C12 110.4(4) . . ?
C15 C14 O1 106.6(5) . . ?
C16A C15 C14 110.6(6) . . ?
C16A C15 C16B 26.9(6) . . ?
C14 C15 C16B 100.2(6) . . ?
C15 C16A C17 105.9(7) . . ?
C17 C16B C15 100.9(8) . . ?
C16B C17 O1 110.3(7) . . ?
C16B C17 C16A 29.4(6) . . ?
O1 C17 C16A 105.3(6) . . ?
O2 C18 C19 106.4(4) . . ?
C20 C19 C18 107.5(4) . . ?
C19 C20 C21 107.5(4) . . ?
O2 C21 C20 108.2(4) . . ?
C23A C22 O3 113.2(5) . . ?
C23A C22 C23B 22.9(5) . . ?
O3 C22 C23B 98.6(6) . . ?
C22 C23A C24 99.9(6) . . ?
C24 C23B C22 111.2(9) . . ?
C23B C24 C25 109.1(7) . . ?
C23B C24 C23A 18.9(7) . . ?
C25 C24 C23A 101.4(5) . . ?
O3 C25 C24 106.7(4) . . ?
N3 C26 C27 123.4(3) . . ?
N3 C26 C32 115.5(3) . . ?
C27 C26 C32 120.9(3) . . ?
C28 C27 C26 132.4(4) . . ?
C29 C28 C27 130.3(4) . . ?
C30 C29 C28 125.2(4) . . ?
C31 C30 C29 129.4(4) . . ?
C30 C31 C32 133.1(4) . . ?
N4 C32 C31 123.3(3) . . ?
N4 C32 C26 115.9(3) . . ?
C31 C32 C26 120.6(3) . . ?
N3 C33 C35 109.1(3) . . ?
N3 C33 C34 111.7(3) . . ?
C35 C33 C34 110.6(3) . . ?
N4 C36 C38 111.1(3) . . ?
N4 C36 C37 108.6(3) . . ?
C38 C36 C37 111.4(4) . . ?
C40A C39 O4 106.0(6) . . ?
C40A C39 C40B 27.5(5) . . ?
O4 C39 C40B 108.5(5) . . ?
C39 C40A C41 105.6(7) . . ?
C39 C40B C41 104.6(7) . . ?
C40B C41 C42 103.5(5) . . ?
C40B C41 C40A 26.7(5) . . ?
C42 C41 C40A 106.0(5) . . ?
O4 C42 C41 105.2(4) . . ?
O5 C43 C44 107.0(4) . . ?
C43 C44 C45 105.2(4) . . ?
C44 C45 C46 105.2(4) . . ?
O5 C46 C45 105.7(4) . . ?
O6 C47 C48A 105.6(6) . . ?
O6 C47 C48B 105.6(6) . . ?
C48A C47 C48B 28.6(5) . . ?
C47 C48A C49 98.2(6) . . ?
C49 C48B C47 108.9(8) . . ?
C48B C49 C50 104.1(6) . . ?
C48B C49 C48A 25.8(6) . . ?
C50 C49 C48A 104.5(5) . . ?
O6 C50 C49 105.3(4) . . ?
O1 Ca1 N1 90.65(10) . . ?
O1 Ca1 N2 85.28(10) . . ?
N1 Ca1 N2 67.75(10) . . ?
O1 Ca1 O2 176.81(10) . . ?
N1 Ca1 O2 86.83(9) . . ?
N2 Ca1 O2 91.95(10) . . ?
O1 Ca1 O3 96.45(10) . . ?
N1 Ca1 O3 166.21(10) . . ?
N2 Ca1 O3 100.98(10) . . ?
O2 Ca1 O3 85.62(9) . . ?
O1 Ca1 I1 89.37(8) . . ?
N1 Ca1 I1 107.85(7) . . ?
N2 Ca1 I1 172.98(7) . . ?
O2 Ca1 I1 93.25(7) . . ?
O3 Ca1 I1 84.11(7) . . ?
O4 Ca2 N4 87.01(10) . . ?
O4 Ca2 N3 91.49(9) . . ?
N4 Ca2 N3 67.53(9) . . ?
O4 Ca2 O6 176.83(10) . . ?
N4 Ca2 O6 91.94(10) . . ?
N3 Ca2 O6 85.34(9) . . ?
O4 Ca2 O5 84.93(10) . . ?
N4 Ca2 O5 165.64(10) . . ?
N3 Ca2 O5 100.78(9) . . ?
O6 Ca2 O5 95.47(10) . . ?
O4 Ca2 I2 96.09(7) . . ?
N4 Ca2 I2 109.15(7) . . ?
N3 Ca2 I2 171.59(7) . . ?
O6 Ca2 I2 87.08(7) . . ?
O5 Ca2 I2 83.56(7) . . ?
C1 N1 C8 119.6(3) . . ?
C1 N1 Ca1 117.6(2) . . ?
C8 N1 Ca1 121.4(2) . . ?
C7 N2 C11 118.1(3) . . ?
C7 N2 Ca1 117.5(2) . . ?
C11 N2 Ca1 123.3(2) . . ?
C26 N3 C33 117.9(3) . . ?
C26 N3 Ca2 118.2(2) . . ?
C33 N3 Ca2 123.3(2) . . ?
C32 N4 C36 118.4(3) . . ?
C32 N4 Ca2 118.6(2) . . ?
C36 N4 Ca2 122.1(2) . . ?
C14 O1 C17 107.7(3) . . ?
C14 O1 Ca1 121.9(3) . . ?
C17 O1 Ca1 129.2(3) . . ?
C21 O2 C18 109.0(3) . . ?
C21 O2 Ca1 121.8(2) . . ?
C18 O2 Ca1 127.3(2) . . ?
C25 O3 C22 107.0(3) . . ?
C25 O3 Ca1 122.7(2) . . ?
C22 O3 Ca1 124.8(3) . . ?
C39 O4 C42 106.9(3) . . ?
C39 O4 Ca2 122.0(2) . . ?
C42 O4 Ca2 128.6(2) . . ?
C43 O5 C46 106.0(3) . . ?
C43 O5 Ca2 126.9(3) . . ?
C46 O5 Ca2 121.2(2) . . ?
C47 O6 C50 106.6(3) . . ?
C47 O6 Ca2 130.2(3) . . ?
C50 O6 Ca2 121.6(3) . . ?

loop_
_geom_bond_atom_site_label_1
_geom_bond_atom_site_label_2
_geom_bond_distance
_geom_bond_site_symmetry_2
_geom_bond_publ_flag
C1 N1 1.309(4) . ?
C1 C2 1.441(5) . ?
C1 C7 1.493(5) . ?
C2 C3 1.368(5) . ?
C3 C4 1.383(6) . ?
C4 C5 1.370(6) . ?
C5 C6 1.389(6) . ?
C6 C7 1.417(5) . ?
C7 N2 1.325(4) . ?
C8 N1 1.480(5) . ?
C8 C10 1.516(6) . ?
C8 C9 1.522(5) . ?
C11 N2 1.471(5) . ?
C11 C13 1.505(7) . ?
C11 C12 1.520(7) . ?
C14 C15 1.439(7) . ?
C14 O1 1.440(6) . ?
C15 C16A 1.398(12) . ?
C15 C16B 1.642(15) . ?
C16A C17 1.513(12) . ?
C16B C17 1.363(13) . ?
C17 O1 1.442(5) . ?
C18 O2 1.463(5) . ?
C18 C19 1.476(7) . ?
C19 C20 1.455(8) . ?
C20 C21 1.467(6) . ?
C21 O2 1.430(5) . ?
C22 C23A 1.429(10) . ?
C22 O3 1.447(5) . ?
C22 C23B 1.625(13) . ?
C23A C24 1.666(11) . ?
C23B C24 1.239(12) . ?
C24 C25 1.477(7) . ?
C25 O3 1.433(5) . ?
C26 N3 1.322(4) . ?
C26 C27 1.429(5) . ?
C26 C32 1.496(5) . ?
C27 C28 1.379(5) . ?
C28 C29 1.372(6) . ?
C29 C30 1.368(6) . ?
C30 C31 1.366(6) . ?
C31 C32 1.430(5) . ?
C32 N4 1.314(4) . ?
C33 N3 1.473(4) . ?
C33 C35 1.520(5) . ?
C33 C34 1.520(5) . ?
C36 N4 1.478(4) . ?
C36 C38 1.520(6) . ?
C36 C37 1.526(6) . ?
C39 C40A 1.424(11) . ?
C39 O4 1.439(5) . ?
C39 C40B 1.468(10) . ?
C40A C41 1.503(12) . ?
C40B C41 1.478(12) . ?
C41 C42 1.487(7) . ?
C42 O4 1.448(5) . ?
C43 O5 1.421(5) . ?
C43 C44 1.498(7) . ?
C44 C45 1.499(7) . ?
C45 C46 1.510(6) . ?
C46 O5 1.443(5) . ?
C47 O6 1.436(5) . ?
C47 C48A 1.456(11) . ?
C47 C48B 1.491(12) . ?
C48A C49 1.661(12) . ?
C48B C49 1.409(13) . ?
C49 C50 1.493(7) . ?
C50 O6 1.445(5) . ?
Ca1 O1 2.420(3) . ?
Ca1 N1 2.423(3) . ?
Ca1 N2 2.423(3) . ?
Ca1 O2 2.427(2) . ?
Ca1 O3 2.428(3) . ?
Ca1 I1 3.1365(8) . ?
Ca2 O4 2.404(2) . ?
Ca2 N4 2.410(3) . ?
Ca2 N3 2.424(3) . ?
Ca2 O6 2.434(3) . ?
Ca2 O5 2.443(3) . ?
Ca2 I2 3.1533(8) . ?

loop_
_geom_torsion_atom_site_label_1
_geom_torsion_atom_site_label_2
_geom_torsion_atom_site_label_3
_geom_torsion_atom_site_label_4
_geom_torsion
_geom_torsion_site_symmetry_1
_geom_torsion_site_symmetry_2
_geom_torsion_site_symmetry_3
_geom_torsion_site_symmetry_4
_geom_torsion_publ_flag
N1 C1 C2 C3 153.3(4) . . . . ?
C7 C1 C2 C3 -34.0(6) . . . . ?
C1 C2 C3 C4 2.4(7) . . . . ?
C2 C3 C4 C5 12.7(7) . . . . ?
C3 C4 C5 C6 2.0(7) . . . . ?
C4 C5 C6 C7 -8.5(8) . . . . ?
C5 C6 C7 N2 169.1(4) . . . . ?
C5 C6 C7 C1 -15.3(6) . . . . ?
N1 C1 C7 N2 27.9(4) . . . . ?
C2 C1 C7 N2 -145.3(3) . . . . ?
N1 C1 C7 C6 -148.1(3) . . . . ?
C2 C1 C7 C6 38.7(5) . . . . ?
O1 C14 C15 C16A 5.8(10) . . . . ?
O1 C14 C15 C16B 31.6(8) . . . . ?
C14 C15 C16A C17 6.5(12) . . . . ?
C16B C15 C16A C17 -64.5(14) . . . . ?
C16A C15 C16B C17 78.8(15) . . . . ?
C14 C15 C16B C17 -37.1(10) . . . . ?
C15 C16B C17 O1 28.7(11) . . . . ?
C15 C16B C17 C16A -56.4(13) . . . . ?
C15 C16A C17 C16B 88.0(16) . . . . ?
C15 C16A C17 O1 -16.4(10) . . . . ?
O2 C18 C19 C20 12.1(7) . . . . ?
C18 C19 C20 C21 -10.6(8) . . . . ?
C19 C20 C21 O2 5.1(7) . . . . ?
O3 C22 C23A C24 -13.9(8) . . . . ?
C23B C22 C23A C24 39.3(15) . . . . ?
C23A C22 C23B C24 -116(2) . . . . ?
O3 C22 C23B C24 16.1(11) . . . . ?
C22 C23B C24 C25 -0.1(12) . . . . ?
C22 C23B C24 C23A 68(2) . . . . ?
C22 C23A C24 C23B -88(2) . . . . ?
C22 C23A C24 C25 28.8(8) . . . . ?
C23B C24 C25 O3 -16.6(10) . . . . ?
C23A C24 C25 O3 -34.5(6) . . . . ?
N3 C26 C27 C28 167.4(4) . . . . ?
C32 C26 C27 C28 -17.4(6) . . . . ?
C26 C27 C28 C29 -6.2(7) . . . . ?
C27 C28 C29 C30 4.8(7) . . . . ?
C28 C29 C30 C31 9.7(7) . . . . ?
C29 C30 C31 C32 -1.5(8) . . . . ?
C30 C31 C32 N4 160.5(4) . . . . ?
C30 C31 C32 C26 -25.5(6) . . . . ?
N3 C26 C32 N4 24.4(4) . . . . ?
C27 C26 C32 N4 -151.1(3) . . . . ?
N3 C26 C32 C31 -150.0(3) . . . . ?
C27 C26 C32 C31 34.5(5) . . . . ?
O4 C39 C40A C41 -28.6(9) . . . . ?
C40B C39 C40A C41 70.8(14) . . . . ?
C40A C39 C40B C41 -72.9(14) . . . . ?
O4 C39 C40B C41 16.4(9) . . . . ?
C39 C40B C41 C42 -30.2(9) . . . . ?
C39 C40B C41 C40A 68.5(13) . . . . ?
C39 C40A C41 C40B -74.6(14) . . . . ?
C39 C40A C41 C42 13.8(10) . . . . ?
C40B C41 C42 O4 33.5(7) . . . . ?
C40A C41 C42 O4 6.0(8) . . . . ?
O5 C43 C44 C45 -18.8(6) . . . . ?
C43 C44 C45 C46 -1.2(6) . . . . ?
C44 C45 C46 O5 20.4(5) . . . . ?
O6 C47 C48A C49 40.0(7) . . . . ?
C48B C47 C48A C49 -54.1(13) . . . . ?
O6 C47 C48B C49 -2.4(10) . . . . ?
C48A C47 C48B C49 91.5(16) . . . . ?
C47 C48B C49 C50 20.0(10) . . . . ?
C47 C48B C49 C48A -74.4(14) . . . . ?
C47 C48A C49 C48B 70.5(14) . . . . ?
C47 C48A C49 C50 -21.9(8) . . . . ?
C48B C49 C50 O6 -30.3(8) . . . . ?
C48A C49 C50 O6 -3.7(7) . . . . ?
C2 C1 N1 C8 -13.0(5) . . . . ?
C7 C1 N1 C8 174.1(3) . . . . ?
C2 C1 N1 Ca1 153.6(3) . . . . ?
C7 C1 N1 Ca1 -19.4(4) . . . . ?
C10 C8 N1 C1 -132.2(3) . . . . ?
C9 C8 N1 C1 104.7(4) . . . . ?
C10 C8 N1 Ca1 61.7(4) . . . . ?
C9 C8 N1 Ca1 -61.3(4) . . . . ?
O1 Ca1 N1 C1 -78.6(2) . . . . ?
N2 Ca1 N1 C1 6.1(2) . . . . ?
O2 Ca1 N1 C1 99.5(2) . . . . ?
O3 Ca1 N1 C1 42.6(5) . . . . ?
I1 Ca1 N1 C1 -168.1(2) . . . . ?
O1 Ca1 N1 C8 87.7(3) . . . . ?
N2 Ca1 N1 C8 172.4(3) . . . . ?
O2 Ca1 N1 C8 -94.2(3) . . . . ?
O3 Ca1 N1 C8 -151.1(4) . . . . ?
I1 Ca1 N1 C8 -1.8(3) . . . . ?
C6 C7 N2 C11 -14.7(5) . . . . ?
C1 C7 N2 C11 169.6(3) . . . . ?
C6 C7 N2 Ca1 153.6(3) . . . . ?
C1 C7 N2 Ca1 -22.1(4) . . . . ?
C13 C11 N2 C7 95.2(4) . . . . ?
C12 C11 N2 C7 -142.5(4) . . . . ?
C13 C11 N2 Ca1 -72.4(4) . . . . ?
C12 C11 N2 Ca1 50.0(4) . . . . ?
O1 Ca1 N2 C7 102.1(3) . . . . ?
N1 Ca1 N2 C7 9.5(2) . . . . ?
O2 Ca1 N2 C7 -76.3(2) . . . . ?
O3 Ca1 N2 C7 -162.2(2) . . . . ?
I1 Ca1 N2 C7 61.6(7) . . . . ?
O1 Ca1 N2 C11 -90.3(3) . . . . ?
N1 Ca1 N2 C11 177.1(3) . . . . ?
O2 Ca1 N2 C11 91.3(3) . . . . ?
O3 Ca1 N2 C11 5.4(3) . . . . ?
I1 Ca1 N2 C11 -130.8(6) . . . . ?
C27 C26 N3 C33 -12.8(4) . . . . ?
C32 C26 N3 C33 171.8(3) . . . . ?
C27 C26 N3 Ca2 158.0(2) . . . . ?
C32 C26 N3 Ca2 -17.5(3) . . . . ?
C35 C33 N3 C26 -141.9(3) . . . . ?
C34 C33 N3 C26 95.6(4) . . . . ?
C35 C33 N3 Ca2 47.9(3) . . . . ?
C34 C33 N3 Ca2 -74.6(4) . . . . ?
O4 Ca2 N3 C26 -80.1(2) . . . . ?
N4 Ca2 N3 C26 6.0(2) . . . . ?
O6 Ca2 N3 C26 100.0(2) . . . . ?
O5 Ca2 N3 C26 -165.3(2) . . . . ?
I2 Ca2 N3 C26 74.3(6) . . . . ?
O4 Ca2 N3 C33 90.1(2) . . . . ?
N4 Ca2 N3 C33 176.2(3) . . . . ?
O6 Ca2 N3 C33 -89.8(2) . . . . ?
O5 Ca2 N3 C33 4.9(2) . . . . ?
I2 Ca2 N3 C33 -115.5(5) . . . . ?
C31 C32 N4 C36 -14.4(5) . . . . ?
C26 C32 N4 C36 171.4(3) . . . . ?
C31 C32 N4 Ca2 154.9(3) . . . . ?
C26 C32 N4 Ca2 -19.3(4) . . . . ?
C38 C36 N4 C32 96.5(4) . . . . ?
C37 C36 N4 C32 -140.6(4) . . . . ?
C38 C36 N4 Ca2 -72.4(4) . . . . ?
C37 C36 N4 Ca2 50.5(4) . . . . ?
O4 Ca2 N4 C32 100.7(3) . . . . ?
N3 Ca2 N4 C32 7.9(2) . . . . ?
O6 Ca2 N4 C32 -76.3(3) . . . . ?
O5 Ca2 N4 C32 44.8(5) . . . . ?
I2 Ca2 N4 C32 -163.9(2) . . . . ?
O4 Ca2 N4 C36 -90.4(3) . . . . ?
N3 Ca2 N4 C36 176.8(3) . . . . ?
O6 Ca2 N4 C36 92.6(3) . . . . ?
O5 Ca2 N4 C36 -146.3(4) . . . . ?
I2 Ca2 N4 C36 5.0(3) . . . . ?
C15 C14 O1 C17 -16.4(7) . . . . ?
C15 C14 O1 Ca1 174.8(5) . . . . ?
C16B C17 O1 C14 -10.4(9) . . . . ?
C16A C17 O1 C14 20.1(8) . . . . ?
C16B C17 O1 Ca1 157.3(7) . . . . ?
C16A C17 O1 Ca1 -172.2(5) . . . . ?
N1 Ca1 O1 C14 35.0(4) . . . . ?
N2 Ca1 O1 C14 -32.6(4) . . . . ?
O2 Ca1 O1 C14 -3(2) . . . . ?
O3 Ca1 O1 C14 -133.1(4) . . . . ?
I1 Ca1 O1 C14 142.9(4) . . . . ?
N1 Ca1 O1 C17 -131.1(5) . . . . ?
N2 Ca1 O1 C17 161.3(5) . . . . ?
O2 Ca1 O1 C17 -168.8(18) . . . . ?
O3 Ca1 O1 C17 60.7(5) . . . . ?
I1 Ca1 O1 C17 -23.3(5) . . . . ?
C20 C21 O2 C18 2.5(6) . . . . ?
C20 C21 O2 Ca1 167.6(4) . . . . ?
C19 C18 O2 C21 -9.0(6) . . . . ?
C19 C18 O2 Ca1 -173.0(4) . . . . ?
O1 Ca1 O2 C21 -16(2) . . . . ?
N1 Ca1 O2 C21 -53.6(3) . . . . ?
N2 Ca1 O2 C21 14.0(3) . . . . ?
O3 Ca1 O2 C21 114.8(3) . . . . ?
I1 Ca1 O2 C21 -161.3(3) . . . . ?
O1 Ca1 O2 C18 146.3(19) . . . . ?
N1 Ca1 O2 C18 108.5(3) . . . . ?
N2 Ca1 O2 C18 176.1(3) . . . . ?
O3 Ca1 O2 C18 -83.0(3) . . . . ?
I1 Ca1 O2 C18 0.8(3) . . . . ?
C24 C25 O3 C22 27.5(6) . . . . ?
C24 C25 O3 Ca1 -177.6(3) . . . . ?
C23A C22 O3 C25 -6.8(7) . . . . ?
C23B C22 O3 C25 -25.2(7) . . . . ?
C23A C22 O3 Ca1 -161.1(5) . . . . ?
C23B C22 O3 Ca1 -179.4(5) . . . . ?
O1 Ca1 O3 C25 -175.7(3) . . . . ?
N1 Ca1 O3 C25 63.7(6) . . . . ?
N2 Ca1 O3 C25 97.8(4) . . . . ?
O2 Ca1 O3 C25 6.7(3) . . . . ?
I1 Ca1 O3 C25 -87.0(3) . . . . ?
O1 Ca1 O3 C22 -25.4(4) . . . . ?
N1 Ca1 O3 C22 -145.9(5) . . . . ?
N2 Ca1 O3 C22 -111.8(4) . . . . ?
O2 Ca1 O3 C22 157.1(4) . . . . ?
I1 Ca1 O3 C22 63.3(4) . . . . ?
C40A C39 O4 C42 33.3(7) . . . . ?
C40B C39 O4 C42 4.6(7) . . . . ?
C40A C39 O4 Ca2 -163.2(6) . . . . ?
C40B C39 O4 Ca2 168.1(5) . . . . ?
C41 C42 O4 C39 -23.7(6) . . . . ?
C41 C42 O4 Ca2 174.2(3) . . . . ?
N4 Ca2 O4 C39 -42.7(4) . . . . ?
N3 Ca2 O4 C39 24.7(4) . . . . ?
O6 Ca2 O4 C39 28(2) . . . . ?
O5 Ca2 O4 C39 125.4(4) . . . . ?
I2 Ca2 O4 C39 -151.6(3) . . . . ?
N4 Ca2 O4 C42 117.0(4) . . . . ?
N3 Ca2 O4 C42 -175.6(4) . . . . ?
O6 Ca2 O4 C42 -172.4(19) . . . . ?
O5 Ca2 O4 C42 -74.9(4) . . . . ?
I2 Ca2 O4 C42 8.0(4) . . . . ?
C44 C43 O5 C46 32.3(5) . . . . ?
C44 C43 O5 Ca2 -174.9(3) . . . . ?
C45 C46 O5 C43 -32.7(5) . . . . ?
C45 C46 O5 Ca2 172.6(3) . . . . ?
O4 Ca2 O5 C43 6.4(4) . . . . ?
N4 Ca2 O5 C43 62.5(6) . . . . ?
N3 Ca2 O5 C43 96.9(4) . . . . ?
O6 Ca2 O5 C43 -176.8(4) . . . . ?
I2 Ca2 O5 C43 -90.4(4) . . . . ?
O4 Ca2 O5 C46 155.4(3) . . . . ?
N4 Ca2 O5 C46 -148.5(4) . . . . ?
N3 Ca2 O5 C46 -114.0(3) . . . . ?
O6 Ca2 O5 C46 -27.7(3) . . . . ?
I2 Ca2 O5 C46 58.7(3) . . . . ?
C48A C47 O6 C50 -46.7(6) . . . . ?
C48B C47 O6 C50 -17.0(7) . . . . ?
C48A C47 O6 Ca2 118.9(5) . . . . ?
C48B C47 O6 Ca2 148.6(6) . . . . ?
C49 C50 O6 C47 29.4(5) . . . . ?
C49 C50 O6 Ca2 -137.7(3) . . . . ?
O4 Ca2 O6 C47 159.6(19) . . . . ?
N4 Ca2 O6 C47 -129.9(4) . . . . ?
N3 Ca2 O6 C47 162.8(4) . . . . ?
O5 Ca2 O6 C47 62.4(4) . . . . ?
I2 Ca2 O6 C47 -20.8(4) . . . . ?
O4 Ca2 O6 C50 -37(2) . . . . ?
N4 Ca2 O6 C50 33.8(3) . . . . ?
N3 Ca2 O6 C50 -33.5(3) . . . . ?
O5 Ca2 O6 C50 -133.9(3) . . . . ?
I2 Ca2 O6 C50 142.8(3) . . . . ?
